data_7124101
loop_
_publ_author_name
'Zhang, Han-Yue'
'Lu, Si-Qi'
'Chen, Xin'
'Xiong, Ren-Gen'
'Tang, Yuan-Yuan'

_publ_section_title
;
 The First High-Temperature Multiaxial Ferroelectric Host-Guest Inclusion
 Compound
;
_journal_name_full 'Chemical Communications'
_journal_paper_doi 10.1039/C9CC05900H
_journal_year 2019
_chemical_formula_sum 'C12 H27 Cl4 Ga O7'
_chemical_formula_weight 494.85
_space_group_crystal_system orthorhombic
_space_group_IT_number 26
_space_group_name_Hall 'P 2c -2'
_space_group_name_H-M_alt 'P m c 21'
_symmetry_space_group_name_Hall 'P 2c -2'
_symmetry_space_group_name_H-M 'P m c 21'
_atom_sites_solution_hydrogens mixed
_audit_creation_method SHELXL-2014/7
_audit_update_record
;
2019-08-30 deposited with the CCDC.    2019-09-02 downloaded from the CCDC.
;
_cell_angle_alpha 90
_cell_angle_beta 90
_cell_angle_gamma 90
_cell_formula_units_Z 6
_cell_length_a 35.430(3)
_cell_length_b 8.7631(6)
_cell_length_c 10.0221(7)
_cell_measurement_temperature 93(2)
_cell_volume 3111.6(4)
_computing_structure_refinement 'SHELXL-2014/7 (Sheldrick, 2014)'
_diffrn_ambient_temperature 93(2)
_diffrn_measured_fraction_theta_full 0.993
_diffrn_measured_fraction_theta_max 0.993
_diffrn_radiation_type MoK\a
_diffrn_radiation_wavelength 0.71073
_diffrn_reflns_av_R_equivalents 0.0802
_diffrn_reflns_av_unetI/netI 0.0627
_diffrn_reflns_Laue_measured_fraction_full 0.993
_diffrn_reflns_Laue_measured_fraction_max 0.993
_diffrn_reflns_limit_h_max 42
_diffrn_reflns_limit_h_min -37
_diffrn_reflns_limit_k_max 9
_diffrn_reflns_limit_k_min -10
_diffrn_reflns_limit_l_max 11
_diffrn_reflns_limit_l_min -12
_diffrn_reflns_number 12118
_diffrn_reflns_point_group_measured_fraction_full 0.995
_diffrn_reflns_point_group_measured_fraction_max 0.995
_diffrn_reflns_theta_full 25.242
_diffrn_reflns_theta_max 25.249
_diffrn_reflns_theta_min 2.875
_exptl_absorpt_coefficient_mu 1.869
_exptl_crystal_density_diffrn 1.585
_exptl_crystal_F_000 1524
_exptl_crystal_size_max 0.200
_exptl_crystal_size_mid 0.190
_exptl_crystal_size_min 0.180
_refine_diff_density_max 1.744
_refine_diff_density_min -0.988
_refine_diff_density_rms 0.188
_refine_ls_abs_structure_details
;
 Refined as an inversion twin.
;
_refine_ls_abs_structure_Flack 0.47(3)
_refine_ls_extinction_method none
_refine_ls_goodness_of_fit_ref 1.054
_refine_ls_hydrogen_treatment constr
_refine_ls_matrix_type full
_refine_ls_number_parameters 335
_refine_ls_number_reflns 5144
_refine_ls_number_restraints 175
_refine_ls_restrained_S_all 1.050
_refine_ls_R_factor_all 0.0809
_refine_ls_R_factor_gt 0.0680
_refine_ls_shift/su_max 0.007
_refine_ls_shift/su_mean 0.001
_refine_ls_structure_factor_coef Fsqd
_refine_ls_weighting_details 'w=1/[\s^2^(Fo^2^)+(0.1163P)^2^+7.4969P] where P=(Fo^2^+2Fc^2^)/3'
_refine_ls_weighting_scheme calc
_refine_ls_wR_factor_gt 0.1770
_refine_ls_wR_factor_ref 0.1863
_reflns_Friedel_coverage 0.880
_reflns_Friedel_fraction_full 0.997
_reflns_Friedel_fraction_max 0.997
_reflns_number_gt 4252
_reflns_number_total 5144
_reflns_threshold_expression 'I > 2\s(I)'
_cod_data_source_file c9cc05900h2.cif
_cod_data_source_block Pmc21_CCDC1
_cod_database_code 7124101
_shelx_shelxl_version_number 2014/7
_shelx_space_group_comment
;
The symmetry employed for this shelxl refinement is uniquely defined
by the following loop, which should always be used as a source of
symmetry information in preference to the above space-group names.
They are only intended as comments.
;
_shelx_estimated_absorpt_t_min 0.706
_shelx_estimated_absorpt_t_max 0.730

loop_
_space_group_symop_operation_xyz
'x, y, z'
'-x, -y, z+1/2'
'x, -y, z+1/2'
'-x, y, z'

loop_
_atom_site_label
_atom_site_type_symbol
_atom_site_fract_x
_atom_site_fract_y
_atom_site_fract_z
_atom_site_U_iso_or_equiv
_atom_site_adp_type
_atom_site_occupancy
_atom_site_site_symmetry_order
_atom_site_calc_flag
_atom_site_refinement_flags_posn
_atom_site_refinement_flags_adp
_atom_site_refinement_flags_occupancy
Ga1 Ga 0.33390(2) 0.77019(11) 0.35480(9) 0.0126(2) Uani 1 1 d . . .
Ga2 Ga 0.0000 0.72999(16) 0.18651(14) 0.0143(3) Uani 1 2 d S T P
Cl1 Cl 0.33412(6) 0.5989(3) 0.5109(3) 0.0203(6) Uani 1 1 d . . .
Cl2 Cl 0.38480(7) 0.7467(2) 0.2356(3) 0.0222(6) Uani 1 1 d . . .
Cl3 Cl 0.28358(7) 0.7443(2) 0.2360(3) 0.0238(6) Uani 1 1 d . . .
Cl4 Cl 0.33303(5) 0.9964(3) 0.4442(3) 0.0166(5) Uani 1 1 d . . .
Cl5 Cl 0.05027(8) 0.7555(3) 0.3078(4) 0.0254(6) Uani 1 1 d . . .
Cl6 Cl 0.0000 0.5036(4) 0.0971(4) 0.0140(7) Uani 1 2 d S T P
Cl7 Cl 0.0000 0.9006(4) 0.0287(3) 0.0169(8) Uani 1 2 d S T P
C1 C 0.1311(3) 0.9188(12) 0.4682(10) 0.016(2) Uani 1 1 d . U .
H1A H 0.1291 0.8173 0.4254 0.019 Uiso 1 1 calc R U .
H1B H 0.1300 0.9979 0.3977 0.019 Uiso 1 1 calc R U .
C2 C 0.0993(3) 0.9411(12) 0.5662(10) 0.015(2) Uani 1 1 d . U .
H2A H 0.1024 1.0389 0.6144 0.019 Uiso 1 1 calc R U .
H2B H 0.0748 0.9434 0.5187 0.019 Uiso 1 1 calc R U .
C3 C 0.0659(3) 0.8049(12) 0.7291(11) 0.0158(19) Uani 1 1 d . U .
H3A H 0.0446 0.7920 0.6663 0.019 Uiso 1 1 calc R U .
H3B H 0.0616 0.8986 0.7821 0.019 Uiso 1 1 calc R U .
C4 C 0.0688(3) 0.6720(13) 0.8173(10) 0.017(2) Uani 1 1 d . U .
H4A H 0.0459 0.6644 0.8736 0.020 Uiso 1 1 calc R U .
H4B H 0.0708 0.5776 0.7634 0.020 Uiso 1 1 calc R U .
C5 C 0.1022(3) 0.5758(13) 1.0014(11) 0.024(2) Uani 1 1 d . U .
H5A H 0.1032 0.4724 0.9617 0.028 Uiso 1 1 calc R U .
H5B H 0.0793 0.5833 1.0574 0.028 Uiso 1 1 calc R U .
C6 C 0.1376(3) 0.6037(13) 1.0866(11) 0.0192(19) Uani 1 1 d . U .
H6A H 0.1381 0.7102 1.1195 0.023 Uiso 1 1 calc R U .
H6B H 0.1380 0.5339 1.1642 0.023 Uiso 1 1 calc R U .
C7 C 0.2037(3) 0.5807(14) 1.0742(12) 0.025(3) Uani 1 1 d . U .
H7A H 0.2042 0.4998 1.1431 0.030 Uiso 1 1 calc R U .
H7B H 0.2064 0.6809 1.1189 0.030 Uiso 1 1 calc R U .
C8 C 0.2352(3) 0.5571(13) 0.9758(10) 0.017(2) Uani 1 1 d . U .
H8A H 0.2597 0.5504 1.0225 0.021 Uiso 1 1 calc R U .
H8B H 0.2312 0.4619 0.9245 0.021 Uiso 1 1 calc R U .
C9 C 0.2678(2) 0.6891(11) 0.8095(9) 0.0091(17) Uani 1 1 d . U .
H9A H 0.2696 0.5950 0.7552 0.011 Uiso 1 1 calc R U .
H9B H 0.2905 0.6955 0.8671 0.011 Uiso 1 1 calc R U .
C10 C 0.2655(2) 0.8292(11) 0.7187(9) 0.0103(18) Uani 1 1 d . U .
H10A H 0.2635 0.9233 0.7729 0.012 Uiso 1 1 calc R U .
H10B H 0.2884 0.8364 0.6623 0.012 Uiso 1 1 calc R U .
C11 C 0.2321(3) 0.9293(13) 0.5382(12) 0.025(3) Uani 1 1 d . U .
H11A H 0.2550 0.9234 0.4816 0.030 Uiso 1 1 calc R U .
H11B H 0.2313 1.0310 0.5810 0.030 Uiso 1 1 calc R U .
C12 C 0.1973(3) 0.9039(14) 0.4557(12) 0.025(2) Uani 1 1 d . U .
H12A H 0.1970 0.9750 0.3790 0.029 Uiso 1 1 calc R U .
H12B H 0.1969 0.7981 0.4210 0.029 Uiso 1 1 calc R U .
C13 C 0.4665(2) 0.4321(12) 0.5709(11) 0.016(2) Uani 1 1 d . U .
H13A H 0.4656 0.5136 0.6392 0.019 Uiso 1 1 calc R U .
H13B H 0.4659 0.3320 0.6167 0.019 Uiso 1 1 calc R U .
C14 C 0.4345(3) 0.4460(12) 0.4797(11) 0.017(2) Uani 1 1 d . U .
H14A H 0.4106 0.4482 0.5309 0.021 Uiso 1 1 calc R U .
H14B H 0.4365 0.5421 0.4283 0.021 Uiso 1 1 calc R U .
C15 C 0.4003(3) 0.3095(12) 0.3157(10) 0.020(2) Uani 1 1 d . U .
H15A H 0.3971 0.4026 0.2609 0.024 Uiso 1 1 calc R U .
H15B H 0.3784 0.3015 0.3769 0.024 Uiso 1 1 calc R U .
C16 C 0.4018(3) 0.1717(13) 0.2270(11) 0.020(2) Uani 1 1 d . U .
H16A H 0.4064 0.0786 0.2805 0.024 Uiso 1 1 calc R U .
H16B H 0.3776 0.1593 0.1786 0.024 Uiso 1 1 calc R U .
C17 C 0.4343(3) 0.0733(13) 0.0419(10) 0.017(2) Uani 1 1 d . U .
H17A H 0.4108 0.0674 -0.0114 0.020 Uiso 1 1 calc R U .
H17B H 0.4376 -0.0247 0.0896 0.020 Uiso 1 1 calc R U .
C18 C 0.4664(2) 0.1015(13) -0.0449(11) 0.016(2) Uani 1 1 d . U .
H18A H 0.4678 0.0219 -0.1149 0.019 Uiso 1 1 calc R U .
H18B H 0.4637 0.2020 -0.0889 0.019 Uiso 1 1 calc R U .
O1 O 0.1671(3) 0.7495(8) 0.7695(8) 0.027(2) Uani 1 1 d . U .
H1C H 0.1850 0.7162 0.8337 0.033 Uiso 1 1 d R U .
H1D H 0.1698 0.8198 0.7003 0.033 Uiso 1 1 d R U .
H1E H 0.1427 0.7229 0.8012 0.033 Uiso 1 1 d R U .
O2 O 0.5000 0.2345(10) 0.2776(9) 0.018(3) Uani 1 2 d S TU P
H2C H 0.4742 0.2531 0.2969 0.021 Uiso 1 1 d R U .
H2D H 0.5000 0.1624 0.2065 0.021 Uiso 1 2 d R U P
O3 O 0.16536(19) 0.9301(10) 0.5394(8) 0.0271(19) Uani 1 1 d . . .
O4 O 0.10022(18) 0.8157(8) 0.6584(6) 0.0127(15) Uani 1 1 d . U .
O5 O 0.1012(2) 0.6877(9) 0.8990(8) 0.0223(19) Uani 1 1 d . . .
O6 O 0.1688(2) 0.5750(9) 1.0010(8) 0.0259(16) Uani 1 1 d . U .
O7 O 0.23436(18) 0.6866(8) 0.8894(6) 0.0134(15) Uani 1 1 d . U .
O8 O 0.23278(18) 0.8120(8) 0.6372(6) 0.0119(15) Uani 1 1 d . U .
O9 O 0.5000 0.4458(12) 0.4925(10) 0.019(2) Uani 1 2 d S T P
O10 O 0.43463(19) 0.3193(9) 0.3914(7) 0.0175(16) Uani 1 1 d . U .
O11 O 0.43182(19) 0.1958(8) 0.1354(6) 0.0162(16) Uani 1 1 d . U .
O12 O 0.5000 0.0986(11) 0.0356(10) 0.0151(19) Uani 1 2 d S TU P

loop_
_atom_site_aniso_label
_atom_site_aniso_U_11
_atom_site_aniso_U_22
_atom_site_aniso_U_33
_atom_site_aniso_U_23
_atom_site_aniso_U_13
_atom_site_aniso_U_12
Ga1 0.0081(4) 0.0132(5) 0.0165(5) 0.0009(5) -0.0003(3) -0.0004(3)
Ga2 0.0071(6) 0.0114(7) 0.0244(8) -0.0025(7) 0.000 0.000
Cl1 0.0101(11) 0.0229(13) 0.0278(12) 0.0041(12) 0.0004(8) 0.0004(8)
Cl2 0.0199(12) 0.0174(13) 0.0293(12) -0.0030(9) 0.0120(12) 0.0017(9)
Cl3 0.0174(12) 0.0153(13) 0.0386(13) -0.0003(10) -0.0111(13) -0.0016(9)
Cl4 0.0096(9) 0.0179(12) 0.0223(11) -0.0027(10) -0.0002(7) -0.0002(8)
Cl5 0.0260(14) 0.0169(14) 0.0332(13) 0.0010(9) -0.0172(13) -0.0044(10)
Cl6 0.0073(12) 0.0083(14) 0.0265(16) -0.0059(12) 0.000 0.000
Cl7 0.0170(16) 0.0137(16) 0.0200(16) 0.0048(14) 0.000 0.000
C1 0.009(4) 0.019(5) 0.019(4) -0.001(4) -0.004(3) -0.007(4)
C2 0.014(4) 0.016(4) 0.016(4) 0.005(3) -0.004(3) -0.003(3)
C3 0.012(3) 0.018(3) 0.017(3) 0.001(2) 0.001(2) 0.000(2)
C4 0.009(4) 0.020(5) 0.020(5) 0.002(4) 0.001(3) -0.002(4)
C5 0.019(4) 0.024(4) 0.028(4) 0.007(4) 0.004(3) -0.002(3)
C6 0.017(3) 0.022(3) 0.019(3) 0.002(2) 0.002(2) 0.000(2)
C7 0.016(5) 0.035(6) 0.023(5) 0.009(5) -0.003(4) 0.001(4)
C8 0.012(4) 0.023(5) 0.018(5) 0.008(4) 0.000(3) 0.001(4)
C9 0.006(2) 0.011(3) 0.010(2) 0.000(2) 0.0020(19) 0.001(2)
C10 0.009(2) 0.010(2) 0.012(3) -0.001(2) -0.0020(19) -0.002(2)
C11 0.014(4) 0.025(5) 0.036(5) 0.019(5) 0.006(4) 0.007(4)
C12 0.022(3) 0.026(3) 0.026(3) 0.002(2) 0.003(2) 0.001(2)
C13 0.010(4) 0.016(4) 0.021(4) -0.007(4) 0.007(3) 0.000(4)
C14 0.015(4) 0.013(4) 0.023(4) -0.009(3) 0.005(3) 0.002(3)
C15 0.019(3) 0.019(3) 0.021(3) -0.001(2) 0.000(2) 0.001(2)
C16 0.020(3) 0.020(3) 0.021(3) 0.001(2) 0.001(2) -0.001(2)
C17 0.015(4) 0.021(4) 0.014(4) -0.010(3) -0.001(3) 0.000(3)
C18 0.004(4) 0.025(5) 0.018(4) -0.010(4) -0.001(3) 0.000(4)
O1 0.014(3) 0.037(4) 0.031(4) 0.010(3) 0.0018(19) 0.0032(19)
O2 0.012(4) 0.020(4) 0.021(4) -0.003(3) 0.000 0.000
O3 0.009(3) 0.041(4) 0.031(4) -0.015(4) -0.002(3) 0.001(3)
O4 0.010(2) 0.015(2) 0.014(2) 0.0031(18) 0.0040(17) 0.0037(18)
O5 0.011(3) 0.019(4) 0.036(4) 0.010(3) -0.002(3) -0.004(3)
O6 0.020(2) 0.032(2) 0.026(2) -0.003(2) 0.001(2) 0.000(2)
O7 0.011(2) 0.014(2) 0.015(2) 0.0028(18) 0.0004(17) 0.0025(18)
O8 0.012(2) 0.013(2) 0.010(2) 0.0009(18) -0.0009(17) -0.0029(18)
O9 0.005(4) 0.034(6) 0.019(5) -0.002(5) 0.000 0.000
O10 0.017(2) 0.017(2) 0.019(2) -0.0045(19) -0.0013(17) 0.0006(19)
O11 0.016(2) 0.018(2) 0.014(2) -0.0010(19) 0.0008(18) -0.0027(19)
O12 0.013(3) 0.017(3) 0.015(3) 0.001(2) 0.000 0.000

loop_
_atom_type_symbol
_atom_type_description
_atom_type_scat_dispersion_real
_atom_type_scat_dispersion_imag
_atom_type_scat_source
C C 0.0033 0.0016 'International Tables Vol C Tables 4.2.6.8 and 6.1.1.4'
H H 0.0000 0.0000 'International Tables Vol C Tables 4.2.6.8 and 6.1.1.4'
O O 0.0106 0.0060 'International Tables Vol C Tables 4.2.6.8 and 6.1.1.4'
Cl Cl 0.1484 0.1585 'International Tables Vol C Tables 4.2.6.8 and 6.1.1.4'
Ga Ga 0.2307 1.6083 'International Tables Vol C Tables 4.2.6.8 and 6.1.1.4'

loop_
_geom_angle_atom_site_label_1
_geom_angle_atom_site_label_2
_geom_angle_atom_site_label_3
_geom_angle
_geom_angle_site_symmetry_1
_geom_angle_site_symmetry_3
Cl3 Ga1 Cl1 109.17(10) . .
Cl3 Ga1 Cl2 111.88(13) . .
Cl1 Ga1 Cl2 109.16(10) . .
Cl3 Ga1 Cl4 108.16(9) . .
Cl1 Ga1 Cl4 109.50(11) . .
Cl2 Ga1 Cl4 108.93(9) . .
Cl5 Ga2 Cl5 110.5(2) . 4
Cl5 Ga2 Cl7 109.68(10) . .
Cl5 Ga2 Cl7 109.68(10) 4 .
Cl5 Ga2 Cl6 108.95(9) . .
Cl5 Ga2 Cl6 108.95(9) 4 .
Cl7 Ga2 Cl6 109.07(15) . .
O3 C1 C2 107.7(8) . .
O4 C2 C1 107.6(8) . .
O4 C3 C4 107.2(7) . .
O5 C4 C3 109.2(8) . .
O5 C5 C6 108.3(9) . .
O6 C6 C5 105.7(9) . .
O6 C7 C8 107.4(9) . .
O7 C8 C7 105.9(8) . .
O7 C9 C10 107.5(7) . .
O8 C10 C9 107.4(7) . .
O8 C11 C12 106.8(9) . .
O3 C12 C11 107.7(9) . .
O9 C13 C14 107.0(9) . .
O10 C14 C13 108.8(8) . .
O10 C15 C16 109.3(8) . .
O11 C16 C15 106.8(8) . .
O11 C17 C18 108.3(8) . .
O12 C18 C17 108.0(8) . .
C1 O3 C12 112.0(8) . .
C3 O4 C2 110.8(7) . .
C4 O5 C5 111.8(8) . .
C6 O6 C7 110.8(8) . .
C8 O7 C9 109.6(7) . .
C10 O8 C11 109.5(7) . .
C13 O9 C13 112.3(10) . 4_655
C14 O10 C15 111.9(7) . .
C16 O11 C17 111.0(8) . .
C18 O12 C18 111.8(10) . 4_655

loop_
_geom_bond_atom_site_label_1
_geom_bond_atom_site_label_2
_geom_bond_distance
_geom_bond_site_symmetry_2
Ga1 Cl3 2.156(3) .
Ga1 Cl1 2.168(3) .
Ga1 Cl2 2.173(3) .
Ga1 Cl4 2.176(3) .
Ga2 Cl5 2.168(3) .
Ga2 Cl5 2.168(3) 4
Ga2 Cl7 2.177(4) .
Ga2 Cl6 2.177(4) .
C1 O3 1.412(11) .
C1 C2 1.509(13) .
C2 O4 1.436(12) .
C3 O4 1.411(12) .
C3 C4 1.465(17) .
C4 O5 1.416(12) .
C5 O5 1.420(13) .
C5 C6 1.535(14) .
C6 O6 1.423(12) .
C7 O6 1.438(12) .
C7 C8 1.503(14) .
C8 O7 1.428(12) .
C9 O7 1.431(11) .
C9 C10 1.530(14) .
C10 O8 1.425(11) .
C11 O8 1.429(13) .
C11 C12 1.501(15) .
C12 O3 1.428(13) .
C13 O9 1.428(11) .
C13 C14 1.461(14) .
C14 O10 1.420(12) .
C15 O10 1.437(12) .
C15 C16 1.500(17) .
C16 O11 1.421(12) .
C17 O11 1.428(12) .
C17 C18 1.453(13) .
C18 O12 1.439(11) .
O9 C13 1.428(11) 4_655
O12 C18 1.439(11) 4_655

loop_
_geom_hbond_atom_site_label_D
_geom_hbond_atom_site_label_H
_geom_hbond_atom_site_label_A
_geom_hbond_distance_DH
_geom_hbond_distance_HA
_geom_hbond_distance_DA
_geom_hbond_angle_DHA
_geom_hbond_site_symmetry_A
C2 H2B Cl5 0.99 2.82 3.517(11) 128.2 .
C2 H2B Cl7 0.99 2.98 3.799(10) 140.5 2_575
C5 H5B Cl6 0.99 2.92 3.800(10) 148.3 1_556
C8 H8A Cl1 0.99 2.94 3.779(10) 142.7 3_565
C8 H8A Cl3 0.99 2.86 3.526(11) 125.3 1_556
C11 H11A Cl4 0.99 2.86 3.743(10) 148.6 .
C14 H14A Cl2 0.99 2.82 3.540(11) 130.0 3_565
C17 H17A Cl4 0.99 2.85 3.769(10) 155.2 3_564
O1 H1C O6 0.95 2.16 2.779(11) 121.7 .
O1 H1C O7 0.95 1.86 2.726(13) 151.3 .
O1 H1D O3 0.93 1.89 2.798(11) 164.9 .
O1 H1E O5 0.95 1.79 2.725(13) 166.1 .
O2 H2C O10 0.95 1.79 2.686(8) 156.8 .
O2 H2C O11 0.95 2.26 2.825(8) 117.1 .
O2 H2D O12 0.95 1.80 2.702(13) 156.4 .

loop_
_geom_torsion_atom_site_label_1
_geom_torsion_atom_site_label_2
_geom_torsion_atom_site_label_3
_geom_torsion_atom_site_label_4
_geom_torsion
_geom_torsion_site_symmetry_4
O3 C1 C2 O4 -65.0(10) .
O4 C3 C4 O5 55.5(12) .
O5 C5 C6 O6 -65.6(11) .
O6 C7 C8 O7 65.5(11) .
O7 C9 C10 O8 -60.7(10) .
O8 C11 C12 O3 66.3(11) .
O9 C13 C14 O10 65.6(11) .
O10 C15 C16 O11 -63.8(12) .
O11 C17 C18 O12 63.6(11) .
C2 C1 O3 C12 177.5(9) .
C11 C12 O3 C1 176.1(9) .
C4 C3 O4 C2 178.2(8) .
C1 C2 O4 C3 -163.8(8) .
C3 C4 O5 C5 170.3(9) .
C6 C5 O5 C4 -178.7(8) .
C5 C6 O6 C7 -173.5(9) .
C8 C7 O6 C6 -177.3(9) .
C7 C8 O7 C9 168.5(8) .
C10 C9 O7 C8 179.8(8) .
C9 C10 O8 C11 -172.1(8) .
C12 C11 O8 C10 179.6(8) .
C14 C13 O9 C13 -179.3(7) 4_655
C13 C14 O10 C15 169.0(8) .
C16 C15 O10 C14 -178.7(8) .
C15 C16 O11 C17 -177.1(8) .
C18 C17 O11 C16 -177.6(8) .
C17 C18 O12 C18 170.9(6) 4_655
